data_4316922
loop_
_publ_author_name
'Gianluca Ambrosi'
'Mauro Formica'
'Vieri Fusi'
'Luca Giorgi'
'Eleonora Macedi'
'Mauro Micheloni'
'Paola Paoli'
'Roberto Pontellini'
'Patrizia Rossi'

_publ_section_title
;
 Efficient Fluorescent Sensors Based on 2,5-Diphenyl[1,3,4]oxadiazole: A
 Case of Specific Response to Zn(II) at Physiological pH
;
_journal_name_full 'Inorganic Chemistry'
_journal_page_first 9940
_journal_page_last 9948
_journal_paper_doi 10.1021/ic101210d
_journal_volume 49
_journal_year 2010
_chemical_formula_sum 'C22 H30 Cl2 Cu N6 O10'
_chemical_formula_weight 672.96
_chemical_name_systematic
;
 ?
;
_space_group_IT_number 14
_symmetry_cell_setting monoclinic
_symmetry_space_group_name_Hall '-P 2yn'
_symmetry_space_group_name_H-M 'P 1 21/n 1'
_atom_sites_solution_hydrogens 'difmap geom noref'
_atom_sites_solution_primary direct
_atom_sites_solution_secondary difmap
_audit_creation_method SHELXL-97
_cell_angle_alpha 90.00
_cell_angle_beta 96.276(3)
_cell_angle_gamma 90.00
_cell_formula_units_Z 4
_cell_length_a 9.3390(2)
_cell_length_b 15.2362(5)
_cell_length_c 19.3439(5)
_cell_measurement_temperature 150
_cell_volume 2735.96(13)
_computing_cell_refinement
;
CrysAlis RED, Oxford Diffraction Ltd.,
Version 1.171.29.2 (release 20-01-2006 CrysAlis171 .NET)
(compiled Jan 20 2006,12:36:28)
;
_computing_data_collection
;
CrysAlis CCD, Oxford Diffraction Ltd.,
Version 1.171.29.2 (release 20-01-2006 CrysAlis171 .NET)
(compiled Jan 20 2006,12:36:28)
;
_computing_data_reduction
;
CrysAlis RED, Oxford Diffraction Ltd.,
Version 1.171.29.2 (release 20-01-2006 CrysAlis171 .NET)
(compiled Jan 20 2006,12:36:28)
;
_computing_molecular_graphics 'ORTEP-3 (Farruggia, 1997)'
_computing_publication_material 'PARST97 (Nardelli, 1995)'
_computing_structure_refinement 'SHELXL-97 (Sheldrick, 1997)'
_computing_structure_solution 'SIR97 (Altomare, 1999)'
_diffrn_ambient_temperature 150
_diffrn_detector_area_resol_mean 16.4547
_diffrn_measured_fraction_theta_full 0.996
_diffrn_measured_fraction_theta_max 0.910
_diffrn_measurement_device_type 'Xcalibur3 4 circles diffractometer'
_diffrn_measurement_method 'intensity from \w scans'
_diffrn_radiation_monochromator graphite
_diffrn_radiation_source 'Enhance (Mo) X-ray Source'
_diffrn_radiation_wavelength 0.71073
_diffrn_reflns_av_R_equivalents 0.0547
_diffrn_reflns_av_sigmaI/netI 0.1386
_diffrn_reflns_limit_h_max 14
_diffrn_reflns_limit_h_min -13
_diffrn_reflns_limit_k_max 23
_diffrn_reflns_limit_k_min -10
_diffrn_reflns_limit_l_max 23
_diffrn_reflns_limit_l_min -28
_diffrn_reflns_number 22140
_diffrn_reflns_theta_full 25.00
_diffrn_reflns_theta_max 32.83
_diffrn_reflns_theta_min 3.90
_exptl_absorpt_coefficient_mu 1.060
_exptl_absorpt_correction_T_max 1.00000
_exptl_absorpt_correction_T_min 0.92190
_exptl_absorpt_correction_type multi-scan
_exptl_absorpt_process_details
;
CrysAlis RED, Oxford Diffraction Ltd.,
Version 1.171.32.15 (release 10-01-2008 CrysAlis171 .NET)
(compiled Jan 10 2008,16:37:18)
Empirical absorption correction using spherical harmonics,
 implemented in SCALE3 ABSPACK scaling algorithm.
;
_exptl_crystal_density_diffrn 1.634
_exptl_crystal_density_method 'not measured'
_exptl_crystal_F_000 1388
_exptl_crystal_size_max 0.5
_exptl_crystal_size_mid 0.45
_exptl_crystal_size_min 0.30
_refine_diff_density_max 0.902
_refine_diff_density_min -0.496
_refine_diff_density_rms 0.083
_refine_ls_extinction_method none
_refine_ls_goodness_of_fit_ref 0.792
_refine_ls_hydrogen_treatment mixed
_refine_ls_matrix_type full
_refine_ls_number_parameters 386
_refine_ls_number_reflns 9270
_refine_ls_number_restraints 0
_refine_ls_restrained_S_all 0.792
_refine_ls_R_factor_all 0.1501
_refine_ls_R_factor_gt 0.0552
_refine_ls_shift/su_max 0.001
_refine_ls_shift/su_mean 0.000
_refine_ls_structure_factor_coef Fsqd
_refine_ls_weighting_details 'calc w=1/[\s^2^(Fo^2^)+(0.0709P)^2^+0.0000P] where P=(Fo^2^+2Fc^2^)/3'
_refine_ls_weighting_scheme calc
_refine_ls_wR_factor_gt 0.1265
_refine_ls_wR_factor_ref 0.1438
_reflns_number_gt 3552
_reflns_number_total 9270
_reflns_threshold_expression >2sigma(I)
_cod_data_source_file ic101210d_si_002.cif
_cod_data_source_block 1
_cod_database_code 4316922

loop_
_symmetry_equiv_pos_as_xyz
'x, y, z'
'-x+1/2, y+1/2, -z+1/2'
'-x, -y, -z'
'x-1/2, -y-1/2, z-1/2'

loop_
_atom_site_label
_atom_site_type_symbol
_atom_site_fract_x
_atom_site_fract_y
_atom_site_fract_z
_atom_site_U_iso_or_equiv
_atom_site_adp_type
_atom_site_occupancy
_atom_site_symmetry_multiplicity
_atom_site_calc_flag
_atom_site_refinement_flags
_atom_site_disorder_assembly
_atom_site_disorder_group
Cu Cu 0.99878(4) 0.13868(3) 0.222593(18) 0.03673(13) Uani 1 1 d . . .
O1 O 0.8968(2) 0.16104(14) 0.00899(10) 0.0380(5) Uani 1 1 d . . .
N1 N 1.0332(3) 0.24120(19) 0.16000(13) 0.0395(7) Uani 1 1 d . . .
N2 N 1.0429(3) 0.2227(2) 0.30137(14) 0.0487(7) Uani 1 1 d . . .
N3 N 0.9290(3) 0.0598(2) 0.29511(15) 0.0505(8) Uani 1 1 d . . .
N4 N 0.8597(3) 0.0675(2) 0.15426(13) 0.0391(6) Uani 1 1 d . . .
N5 N 0.7290(4) 0.1611(2) -0.07866(18) 0.0811(11) Uani 1 1 d . . .
N6 N 0.8048(4) 0.2412(2) -0.07869(17) 0.0806(11) Uani 1 1 d . . .
C1 C 1.0780(4) 0.3166(2) 0.20598(17) 0.0562(9) Uani 1 1 d . . .
H1A H 1.1820 0.3167 0.2164 0.067 Uiso 1 1 calc R . .
H1B H 1.0497 0.3711 0.1824 0.067 Uiso 1 1 calc R . .
C2 C 1.0102(4) 0.3104(3) 0.27134(18) 0.0624(10) Uani 1 1 d . . .
H2A H 1.0481 0.3556 0.3036 0.075 Uiso 1 1 calc R . .
H2B H 0.9068 0.3183 0.2620 0.075 Uiso 1 1 calc R . .
C3 C 0.9546(4) 0.1965(3) 0.35781(19) 0.0677(12) Uani 1 1 d . . .
H3A H 0.9926 0.2237 0.4013 0.081 Uiso 1 1 calc R . .
H3B H 0.8559 0.2158 0.3465 0.081 Uiso 1 1 calc R . .
C4 C 0.9593(5) 0.1000(3) 0.3648(2) 0.0749(13) Uani 1 1 d . . .
H4A H 0.8882 0.0808 0.3945 0.090 Uiso 1 1 calc R . .
H4B H 1.0537 0.0818 0.3859 0.090 Uiso 1 1 calc R . .
C5 C 0.7767(4) 0.0478(3) 0.26982(18) 0.0586(10) Uani 1 1 d . . .
H5A H 0.7262 0.1033 0.2702 0.070 Uiso 1 1 calc R . .
H5B H 0.7324 0.0069 0.2995 0.070 Uiso 1 1 calc R . .
C6 C 0.7690(4) 0.0126(3) 0.19730(18) 0.0602(10) Uani 1 1 d . . .
H6A H 0.6697 0.0131 0.1764 0.072 Uiso 1 1 calc R . .
H6B H 0.8029 -0.0476 0.1984 0.072 Uiso 1 1 calc R . .
C7 C 0.9221(3) 0.0129(2) 0.10138(15) 0.0379(7) Uani 1 1 d . . .
H7A H 0.9737 -0.0361 0.1245 0.045 Uiso 1 1 calc R . .
H7B H 0.9910 0.0478 0.0792 0.045 Uiso 1 1 calc R . .
C8 C 0.8090(3) -0.0221(2) 0.04620(15) 0.0369(7) Uani 1 1 d . . .
C9 C 0.7605(4) -0.1082(2) 0.05353(18) 0.0491(8) Uani 1 1 d . . .
H9 H 0.8003 -0.1420 0.0908 0.059 Uiso 1 1 calc R . .
C10 C 0.6546(4) -0.1436(2) 0.00638(18) 0.0516(9) Uani 1 1 d . . .
H10 H 0.6237 -0.2009 0.0122 0.062 Uiso 1 1 calc R . .
C11 C 0.5950(4) -0.0952(3) -0.04865(19) 0.0541(9) Uani 1 1 d . . .
H11 H 0.5237 -0.1195 -0.0803 0.065 Uiso 1 1 calc R . .
C12 C 0.6407(3) -0.0102(2) -0.05729(17) 0.0481(8) Uani 1 1 d . . .
H12 H 0.5998 0.0227 -0.0949 0.058 Uiso 1 1 calc R . .
C13 C 0.7469(3) 0.0268(2) -0.01046(15) 0.0370(7) Uani 1 1 d . . .
C16 C 1.0130(3) 0.3044(2) -0.00770(15) 0.0391(7) Uani 1 1 d . . .
C17 C 1.0107(4) 0.3751(2) -0.05391(18) 0.0490(9) Uani 1 1 d . . .
H17 H 0.9407 0.3770 -0.0920 0.059 Uiso 1 1 calc R . .
C18 C 1.1103(4) 0.4420(3) -0.04403(19) 0.0578(10) Uani 1 1 d . . .
H18 H 1.1074 0.4888 -0.0750 0.069 Uiso 1 1 calc R . .
C19 C 1.2141(4) 0.4386(3) 0.0123(2) 0.0601(10) Uani 1 1 d . . .
H19 H 1.2825 0.4830 0.0190 0.072 Uiso 1 1 calc R . .
C20 C 1.2171(3) 0.3702(2) 0.05851(19) 0.0506(9) Uani 1 1 d . . .
H20 H 1.2877 0.3693 0.0963 0.061 Uiso 1 1 calc R . .
C21 C 1.1172(3) 0.3020(2) 0.05031(16) 0.0408(8) Uani 1 1 d . . .
C22 C 1.1300(3) 0.2294(2) 0.10415(15) 0.0383(7) Uani 1 1 d . . .
H22A H 1.1077 0.1738 0.0810 0.046 Uiso 1 1 calc R . .
H22B H 1.2289 0.2266 0.1254 0.046 Uiso 1 1 calc R . .
OW O 1.5828(5) 0.2819(3) 0.2994(2) 0.1489(17) Uani 1 1 d . . .
Cl1 Cl 1.31541(9) 0.06415(7) 0.25275(4) 0.0545(3) Uani 1 1 d . . .
O11 O 1.1965(2) 0.06080(19) 0.20090(12) 0.0649(8) Uani 1 1 d . . .
O12 O 1.4361(2) 0.0218(2) 0.23092(14) 0.0734(8) Uani 1 1 d . . .
O13 O 1.3466(3) 0.1575(2) 0.2636(2) 0.1061(12) Uani 1 1 d . . .
O14 O 1.2791(3) 0.0303(2) 0.31636(14) 0.0874(10) Uani 1 1 d . . .
Cl2 Cl 0.64535(9) 0.31909(7) 0.10979(6) 0.0658(3) Uani 1 1 d . . .
O21 O 0.5551(4) 0.3543(3) 0.1551(2) 0.1226(14) Uani 1 1 d . . .
O22 O 0.7745(3) 0.3678(2) 0.1142(2) 0.1132(12) Uani 1 1 d . . .
O23 O 0.6861(4) 0.2346(2) 0.1296(3) 0.160(2) Uani 1 1 d . . .
O24 O 0.5715(4) 0.3217(4) 0.0428(2) 0.169(2) Uani 1 1 d . . .
C14 C 0.7864(3) 0.1161(2) -0.02748(15) 0.0427(8) Uani 1 1 d . . .
C15 C 0.9033(3) 0.2378(2) -0.02616(16) 0.0435(8) Uani 1 1 d . . .
H1N H 0.958(3) 0.254(2) 0.1431(14) 0.028(9) Uiso 1 1 d . . .
H2N H 1.143(3) 0.2226(18) 0.3129(14) 0.031(8) Uiso 1 1 d . . .
H3N H 0.967(4) 0.010(2) 0.2985(19) 0.056(12) Uiso 1 1 d . . .
H4N H 0.808(3) 0.110(2) 0.1358(16) 0.040(10) Uiso 1 1 d . . .

loop_
_atom_site_aniso_label
_atom_site_aniso_U_11
_atom_site_aniso_U_22
_atom_site_aniso_U_33
_atom_site_aniso_U_23
_atom_site_aniso_U_13
_atom_site_aniso_U_12
Cu 0.0377(2) 0.0433(2) 0.02881(18) -0.00149(19) 0.00225(14) 0.00173(18)
O1 0.0393(11) 0.0387(13) 0.0345(11) 0.0065(10) -0.0030(9) -0.0045(9)
N1 0.0375(14) 0.0463(18) 0.0336(14) -0.0011(13) -0.0017(12) 0.0029(13)
N2 0.0540(17) 0.055(2) 0.0357(14) -0.0048(15) -0.0013(13) 0.0018(15)
N3 0.0524(17) 0.059(2) 0.0401(16) 0.0055(16) 0.0073(13) 0.0015(16)
N4 0.0378(14) 0.0441(17) 0.0354(14) -0.0017(14) 0.0038(11) 0.0039(13)
N5 0.105(3) 0.061(2) 0.066(2) 0.0186(19) -0.043(2) -0.026(2)
N6 0.105(3) 0.063(2) 0.063(2) 0.0230(19) -0.042(2) -0.030(2)
C1 0.080(2) 0.043(2) 0.0440(19) -0.0043(18) -0.0017(18) -0.004(2)
C2 0.086(3) 0.051(2) 0.048(2) -0.014(2) -0.001(2) 0.007(2)
C3 0.080(3) 0.086(4) 0.039(2) -0.018(2) 0.0140(18) 0.001(2)
C4 0.077(3) 0.108(4) 0.041(2) 0.003(2) 0.0120(19) -0.011(3)
C5 0.053(2) 0.075(3) 0.050(2) 0.004(2) 0.0118(17) -0.0108(19)
C6 0.063(2) 0.067(3) 0.054(2) -0.017(2) 0.0208(18) -0.024(2)
C7 0.0438(16) 0.0343(18) 0.0354(16) 0.0006(15) 0.0041(14) 0.0047(14)
C8 0.0394(15) 0.0393(19) 0.0327(15) -0.0048(15) 0.0078(13) -0.0009(14)
C9 0.063(2) 0.046(2) 0.0394(18) 0.0008(17) 0.0148(16) -0.0028(18)
C10 0.063(2) 0.042(2) 0.053(2) -0.0137(19) 0.0185(18) -0.0139(18)
C11 0.052(2) 0.059(3) 0.051(2) -0.018(2) 0.0080(17) -0.0143(19)
C12 0.0491(18) 0.051(2) 0.0437(18) -0.0088(18) 0.0017(16) -0.0025(17)
C13 0.0406(16) 0.0370(19) 0.0341(15) -0.0045(15) 0.0067(13) -0.0013(14)
C16 0.0453(16) 0.0377(19) 0.0352(16) 0.0011(15) 0.0088(14) -0.0001(15)
C17 0.057(2) 0.047(2) 0.0427(18) 0.0048(17) 0.0064(16) 0.0005(17)
C18 0.077(2) 0.048(2) 0.051(2) 0.010(2) 0.024(2) -0.004(2)
C19 0.063(2) 0.052(2) 0.069(3) -0.005(2) 0.024(2) -0.0168(19)
C20 0.0431(17) 0.057(2) 0.052(2) -0.003(2) 0.0087(15) -0.0076(17)
C21 0.0399(16) 0.045(2) 0.0395(17) 0.0034(16) 0.0140(14) 0.0010(15)
C22 0.0331(14) 0.043(2) 0.0380(16) 0.0017(15) -0.0015(13) -0.0023(14)
OW 0.155(3) 0.163(4) 0.121(3) -0.004(3) -0.019(3) -0.073(3)
Cl1 0.0489(5) 0.0718(7) 0.0416(4) -0.0033(5) -0.0012(4) 0.0192(5)
O11 0.0455(13) 0.098(2) 0.0498(14) -0.0084(15) -0.0016(11) 0.0139(14)
O12 0.0464(13) 0.091(2) 0.0818(19) -0.0115(17) 0.0029(13) 0.0259(14)
O13 0.103(2) 0.064(2) 0.145(3) -0.024(2) -0.016(2) -0.0058(18)
O14 0.098(2) 0.115(3) 0.0503(16) 0.0252(18) 0.0123(15) 0.0145(19)
Cl2 0.0482(5) 0.0597(7) 0.0881(7) -0.0136(6) 0.0013(5) 0.0036(5)
O21 0.103(2) 0.151(4) 0.117(3) -0.012(3) 0.027(2) 0.046(2)
O22 0.085(2) 0.088(2) 0.164(4) 0.009(2) 0.000(2) -0.0232(19)
O23 0.087(2) 0.047(2) 0.342(7) 0.001(3) -0.002(3) 0.0066(18)
O24 0.119(3) 0.286(7) 0.093(3) -0.029(4) -0.024(2) 0.015(4)
C14 0.0485(18) 0.047(2) 0.0305(15) -0.0005(15) -0.0043(14) -0.0030(16)
C15 0.0527(18) 0.041(2) 0.0368(16) 0.0068(16) 0.0040(15) -0.0023(16)

loop_
_atom_type_symbol
_atom_type_description
_atom_type_scat_dispersion_real
_atom_type_scat_dispersion_imag
_atom_type_scat_source
C C 0.0033 0.0016 'International Tables Vol C Tables 4.2.6.8 and 6.1.1.4'
H H 0.0000 0.0000 'International Tables Vol C Tables 4.2.6.8 and 6.1.1.4'
N N 0.0061 0.0033 'International Tables Vol C Tables 4.2.6.8 and 6.1.1.4'
O O 0.0106 0.0060 'International Tables Vol C Tables 4.2.6.8 and 6.1.1.4'
Cl Cl 0.1484 0.1585 'International Tables Vol C Tables 4.2.6.8 and 6.1.1.4'
Cu Cu 0.3201 1.2651 'International Tables Vol C Tables 4.2.6.8 and 6.1.1.4'

loop_
_geom_angle_atom_site_label_1
_geom_angle_atom_site_label_2
_geom_angle_atom_site_label_3
_geom_angle
_geom_angle_site_symmetry_1
_geom_angle_site_symmetry_3
_geom_angle_publ_flag
N2 Cu N3 84.63(13) . . ?
N2 Cu N1 85.93(11) . . ?
N3 Cu N1 164.68(13) . . ?
N2 Cu N4 152.93(11) . . ?
N3 Cu N4 84.43(12) . . ?
N1 Cu N4 98.79(11) . . ?
N2 Cu O11 111.80(11) . . ?
N3 Cu O11 98.54(12) . . ?
N1 Cu O11 96.16(11) . . ?
N4 Cu O11 94.29(10) . . ?
C15 O1 C14 104.2(2) . . ?
C1 N1 C22 111.9(3) . . ?
C1 N1 Cu 106.94(19) . . ?
C22 N1 Cu 119.2(2) . . ?
C2 N2 C3 115.0(3) . . ?
C2 N2 Cu 105.3(2) . . ?
C3 N2 Cu 107.6(2) . . ?
C5 N3 C4 116.0(3) . . ?
C5 N3 Cu 102.6(2) . . ?
C4 N3 Cu 110.1(3) . . ?
C7 N4 C6 110.9(3) . . ?
C7 N4 Cu 118.02(18) . . ?
C6 N4 Cu 106.95(19) . . ?
C14 N5 N6 107.3(3) . . ?
C15 N6 N5 106.2(3) . . ?
C2 C1 N1 110.1(3) . . ?
N2 C2 C1 107.7(3) . . ?
C4 C3 N2 108.6(3) . . ?
C3 C4 N3 109.2(3) . . ?
N3 C5 C6 107.7(3) . . ?
C5 C6 N4 110.3(3) . . ?
N4 C7 C8 112.7(2) . . ?
C13 C8 C9 117.9(3) . . ?
C13 C8 C7 124.3(3) . . ?
C9 C8 C7 117.8(3) . . ?
C10 C9 C8 121.1(3) . . ?
C11 C10 C9 120.4(3) . . ?
C10 C11 C12 119.8(3) . . ?
C11 C12 C13 120.7(3) . . ?
C12 C13 C8 120.1(3) . . ?
C12 C13 C14 114.3(3) . . ?
C8 C13 C14 125.5(3) . . ?
C17 C16 C21 119.5(3) . . ?
C17 C16 C15 114.7(3) . . ?
C21 C16 C15 125.8(3) . . ?
C18 C17 C16 121.2(3) . . ?
C19 C18 C17 119.2(4) . . ?
C20 C19 C18 120.4(3) . . ?
C19 C20 C21 121.8(3) . . ?
C20 C21 C16 117.9(3) . . ?
C20 C21 C22 117.7(3) . . ?
C16 C21 C22 124.4(3) . . ?
N1 C22 C21 113.6(2) . . ?
O12 Cl1 O14 111.86(18) . . ?
O12 Cl1 O11 111.37(15) . . ?
O14 Cl1 O11 111.14(17) . . ?
O12 Cl1 O13 109.64(19) . . ?
O14 Cl1 O13 107.1(2) . . ?
O11 Cl1 O13 105.41(19) . . ?
Cl1 O11 Cu 116.19(14) . . ?
O23 Cl2 O21 110.7(3) . . ?
O23 Cl2 O24 112.0(4) . . ?
O21 Cl2 O24 107.5(2) . . ?
O23 Cl2 O22 105.3(2) . . ?
O21 Cl2 O22 109.4(3) . . ?
O24 Cl2 O22 111.9(3) . . ?
N5 C14 O1 111.2(3) . . ?
N5 C14 C13 125.7(3) . . ?
O1 C14 C13 123.1(3) . . ?
N6 C15 O1 111.1(3) . . ?
N6 C15 C16 125.8(3) . . ?
O1 C15 C16 123.0(3) . . ?

loop_
_geom_bond_atom_site_label_1
_geom_bond_atom_site_label_2
_geom_bond_distance
_geom_bond_site_symmetry_2
_geom_bond_publ_flag
Cu N2 1.998(3) . ?
Cu N3 2.010(3) . ?
Cu N1 2.023(3) . ?
Cu N4 2.058(3) . ?
Cu O11 2.272(2) . ?
O1 C15 1.358(4) . ?
O1 C14 1.368(4) . ?
N1 C1 1.484(4) . ?
N1 C22 1.494(4) . ?
N2 C2 1.476(5) . ?
N2 C3 1.493(5) . ?
N3 C5 1.464(4) . ?
N3 C4 1.479(5) . ?
N4 C7 1.486(4) . ?
N4 C6 1.505(4) . ?
N5 C14 1.273(4) . ?
N5 N6 1.410(4) . ?
N6 C15 1.295(4) . ?
C1 C2 1.478(5) . ?
C3 C4 1.476(6) . ?
C5 C6 1.496(5) . ?
C7 C8 1.514(4) . ?
C8 C13 1.397(4) . ?
C8 C9 1.400(5) . ?
C9 C10 1.380(5) . ?
C10 C11 1.363(5) . ?
C11 C12 1.380(5) . ?
C12 C13 1.388(4) . ?
C13 C14 1.457(4) . ?
C16 C17 1.399(4) . ?
C16 C21 1.403(4) . ?
C16 C15 1.458(4) . ?
C17 C18 1.379(5) . ?
C18 C19 1.377(5) . ?
C19 C20 1.372(5) . ?
C20 C21 1.394(4) . ?
C21 C22 1.515(4) . ?
Cl1 O12 1.403(2) . ?
Cl1 O14 1.410(3) . ?
Cl1 O11 1.414(2) . ?
Cl1 O13 1.462(3) . ?
Cl2 O23 1.385(4) . ?
Cl2 O21 1.388(3) . ?
Cl2 O24 1.400(4) . ?
Cl2 O22 1.410(3) . ?
